data_7014211
loop_
_publ_author_name
'Ye, Neng'
'Park, Gyungse'
'Przyborowska, Ann M.'
'Sloan, Paula E.'
'Clifford, Thomas'
'Bauer, Cary B.'
'Broker, Grant A.'
'Rogers, Robin D.'
'Ma, Rong'
'Torti, Suzy V.'
'Brechbiel, Martin W.'
'Planalp, Roy P.'

_publ_section_title
;
 Nickel(II), copper(II) and zinc(II) binding properties and
 cytotoxicity of tripodal, hexadentate tris(ethylenediamine)--analogue
 chelators.
;
_journal_issue 9
_journal_name_full 'Dalton transactions (Cambridge, England : 2003)'
_journal_page_first 1304
_journal_page_last 1311
_journal_paper_doi 10.1039/b403476g
_journal_year 2004
_chemical_formula_moiety RP13
_chemical_formula_sum 'C33 H48 Cl2 Cu N6 O8'
_chemical_formula_weight 791.21
_chemical_name_systematic
;
?
;
_space_group_IT_number 19
_symmetry_cell_setting orthorhombic
_symmetry_space_group_name_Hall 'P 2ac 2ab'
_symmetry_space_group_name_H-M 'P 21 21 21'
_atom_sites_solution_hydrogens geom
_atom_sites_solution_primary direct
_atom_sites_solution_secondary difmap
_audit_creation_method SHELXL-97
_cell_angle_alpha 90.00
_cell_angle_beta 90.00
_cell_angle_gamma 90.00
_cell_formula_units_Z 4
_cell_length_a 13.3903(11)
_cell_length_b 16.0536(12)
_cell_length_c 17.8755(14)
_cell_measurement_reflns_used 2835
_cell_measurement_temperature 173(2)
_cell_volume 3842.6(5)
_computing_cell_refinement 'Siemens XSCANS'
_computing_data_collection 'Siemens XSCANS'
_computing_data_reduction 'Siemens SHELXTL'
_computing_molecular_graphics 'Siemens SHELXTL'
_computing_publication_material 'Siemens SHELXTL'
_computing_structure_refinement 'SHELXL-97 (Sheldrick, 1997)'
_computing_structure_solution 'SHELXS-97 (Sheldrick, 1997)'
_diffrn_ambient_temperature 173(2)
_diffrn_measured_fraction_theta_full 0.997
_diffrn_measured_fraction_theta_max 0.997
_diffrn_measurement_device 'Siemens P4'
_diffrn_measurement_device_type 'CCD area detector'
_diffrn_measurement_method '\w scans'
_diffrn_radiation_monochromator graphite
_diffrn_radiation_probe x-ray
_diffrn_radiation_type MoK\a
_diffrn_radiation_wavelength 0.71073
_diffrn_reflns_av_R_equivalents 0.0000
_diffrn_reflns_av_sigmaI/netI 0.0817
_diffrn_reflns_limit_h_max 12
_diffrn_reflns_limit_h_min 0
_diffrn_reflns_limit_k_max 15
_diffrn_reflns_limit_k_min 0
_diffrn_reflns_limit_l_max 17
_diffrn_reflns_limit_l_min 0
_diffrn_reflns_number 2027
_diffrn_reflns_theta_full 19.93
_diffrn_reflns_theta_max 19.93
_diffrn_reflns_theta_min 1.98
_diffrn_source 'fine-focus sealed tube'
_exptl_absorpt_coefficient_mu 0.762
_exptl_absorpt_correction_type none
_exptl_crystal_colour blue
_exptl_crystal_density_diffrn 1.368
_exptl_crystal_density_method 'not measured'
_exptl_crystal_description plate
_exptl_crystal_F_000 1660
_exptl_crystal_size_max 0.40
_exptl_crystal_size_mid 0.20
_exptl_crystal_size_min 0.15
_refine_diff_density_max 0.284
_refine_diff_density_min -0.270
_refine_diff_density_rms 0.066
_refine_ls_abs_structure_details 'Flack H D (1983), Acta Cryst. A39, 876-881'
_refine_ls_abs_structure_Flack 0.32(4)
_refine_ls_extinction_method none
_refine_ls_goodness_of_fit_ref 1.107
_refine_ls_hydrogen_treatment mixed
_refine_ls_matrix_type full
_refine_ls_number_parameters 454
_refine_ls_number_reflns 2027
_refine_ls_number_restraints 0
_refine_ls_restrained_S_all 1.107
_refine_ls_R_factor_all 0.0905
_refine_ls_R_factor_gt 0.0519
_refine_ls_shift/su_max 0.000
_refine_ls_shift/su_mean 0.000
_refine_ls_structure_factor_coef Fsqd
_refine_ls_weighting_details 'calc w=1/[\s^2^(Fo^2^)+(0.0472P)^2^+4.6130P] where P=(Fo^2^+2Fc^2^)/3'
_refine_ls_weighting_scheme calc
_refine_ls_wR_factor_gt 0.1009
_refine_ls_wR_factor_ref 0.1172
_reflns_number_gt 1501
_reflns_number_total 2027
_reflns_threshold_expression >2sigma(I)
_cod_data_source_file b403476g.txt
_cod_data_source_block rp13s
_cod_depositor_comments
;
The following automatic conversions were performed:
'_symmetry_cell_setting' value 'Orthorhombic' changed to 'orthorhombic'
according to '/home/saulius/struct/CIF-dictionaries/cif_core.dic'
dictionary named 'cif_core.dic' version 2.4.1 from 2010-06-29.

Automatic conversion script
Id: cif_fix_enum 1527 2010-12-29 10:47:43Z saulius 
;
_cod_original_sg_symbol_H-M P2(1)2(1)2(1)
_cod_database_code 7014211

loop_
_symmetry_equiv_pos_as_xyz
'x, y, z'
'-x+1/2, -y, z+1/2'
'-x, y+1/2, -z+1/2'
'x+1/2, -y+1/2, -z'

loop_
_atom_site_label
_atom_site_type_symbol
_atom_site_fract_x
_atom_site_fract_y
_atom_site_fract_z
_atom_site_U_iso_or_equiv
_atom_site_adp_type
_atom_site_occupancy
_atom_site_symmetry_multiplicity
_atom_site_calc_flag
_atom_site_refinement_flags
_atom_site_disorder_assembly
_atom_site_disorder_group
Cu Cu -0.10749(12) 0.84603(9) 0.65526(9) 0.0365(5) Uani 1 1 d . . .
Cl1 Cl 0.5983(3) 0.3937(2) 0.3271(2) 0.0494(10) Uani 1 1 d . . .
Cl2 Cl 0.1676(3) 0.6937(3) 0.5617(2) 0.0566(12) Uani 1 1 d . . .
O1 O 0.5386(10) 0.4073(10) 0.2657(7) 0.121(5) Uani 1 1 d . . .
O2 O 0.5413(11) 0.3456(9) 0.3771(9) 0.152(6) Uani 1 1 d . . .
O3 O 0.6160(9) 0.4675(6) 0.3636(7) 0.106(4) Uani 1 1 d . . .
O4 O 0.6861(9) 0.3513(7) 0.3075(6) 0.094(4) Uani 1 1 d . . .
O5 O 0.2580(8) 0.7366(7) 0.5807(6) 0.091(4) Uani 1 1 d . . .
O6 O 0.1888(8) 0.6281(6) 0.5109(6) 0.074(3) Uani 1 1 d . . .
O7 O 0.1003(9) 0.7502(7) 0.5256(6) 0.093(4) Uani 1 1 d . . .
O8 O 0.1209(8) 0.6651(6) 0.6296(5) 0.072(3) Uani 1 1 d . . .
N1 N -0.1337(7) 0.9753(6) 0.6608(6) 0.036(3) Uani 1 1 d . . .
H1N1 H -0.0739 0.9983 0.6773 0.044 Uiso 1 1 calc R . .
N2 N -0.1014(8) 0.8397(6) 0.7806(5) 0.043(3) Uani 1 1 d . . .
H1N2 H -0.1120 0.7844 0.7938 0.052 Uiso 1 1 calc R . .
N3 N -0.2591(6) 0.8256(5) 0.6551(6) 0.032(3) Uani 1 1 d . . .
H1N3 H -0.2829 0.8457 0.6096 0.038 Uiso 1 1 calc R . .
N4 N -0.0884(8) 0.8815(5) 0.5296(5) 0.040(3) Uani 1 1 d . . .
H1N4 H -0.0321 0.8568 0.5102 0.048 Uiso 1 1 calc R . .
H2N4 H -0.1429 0.8640 0.5024 0.048 Uiso 1 1 calc R . .
N5 N 0.0453(7) 0.8552(7) 0.6730(6) 0.044(3) Uani 1 1 d . . .
H1N5 H 0.0781 0.8241 0.6375 0.053 Uiso 1 1 calc R . .
H2N5 H 0.0645 0.9098 0.6672 0.053 Uiso 1 1 calc R . .
N6 N -0.1005(8) 0.7198(5) 0.6301(5) 0.031(3) Uani 1 1 d . . .
H1N6 H -0.0538 0.7103 0.5934 0.037 Uiso 1 1 calc R . .
H2N6 H -0.0828 0.6898 0.6719 0.037 Uiso 1 1 calc R . .
C1 C -0.2098(10) 1.0036(8) 0.7152(8) 0.043(4) Uani 1 1 d . . .
H1A H -0.2154 1.0656 0.7119 0.051 Uiso 1 1 calc R . .
C2 C -0.1787(11) 0.9812(8) 0.7921(8) 0.048(4) Uani 1 1 d . . .
H2A H -0.2205 1.0135 0.8273 0.058 Uiso 1 1 calc R . .
H2B H -0.1089 1.0001 0.7989 0.058 Uiso 1 1 calc R . .
C3 C -0.1840(11) 0.8893(8) 0.8155(8) 0.047(4) Uani 1 1 d . . .
H3A H -0.1768 0.8861 0.8711 0.056 Uiso 1 1 calc R . .
C4 C -0.2830(10) 0.8519(9) 0.7942(8) 0.048(4) Uani 1 1 d . . .
H4B H -0.3345 0.8729 0.8292 0.058 Uiso 1 1 calc R . .
H4C H -0.2789 0.7907 0.8008 0.058 Uiso 1 1 calc R . .
C5 C -0.3168(11) 0.8699(8) 0.7150(8) 0.050(4) Uani 1 1 d . . .
H5B H -0.3881 0.8520 0.7108 0.060 Uiso 1 1 calc R . .
C6 C -0.3130(10) 0.9653(8) 0.6995(8) 0.049(4) Uani 1 1 d . . .
H6B H -0.3309 0.9756 0.6466 0.059 Uiso 1 1 calc R . .
H6C H -0.3634 0.9935 0.7312 0.059 Uiso 1 1 calc R . .
C7 C -0.1488(10) 1.0087(8) 0.5859(8) 0.044(5) Uani 1 1 d . . .
H7A H -0.1397 1.0699 0.5877 0.052 Uiso 1 1 calc R . .
H7B H -0.2187 0.9978 0.5707 0.052 Uiso 1 1 calc R . .
C8 C -0.0794(10) 0.9734(8) 0.5262(7) 0.044(4) Uani 1 1 d . . .
H8A H -0.0092 0.9892 0.5388 0.052 Uiso 1 1 calc R . .
C9 C -0.1070(12) 1.0129(8) 0.4511(7) 0.047(4) Uani 1 1 d . . .
H9A H -0.1787 1.0028 0.4411 0.056 Uiso 1 1 calc R . .
H9B H -0.0969 1.0738 0.4544 0.056 Uiso 1 1 calc R . .
C10 C -0.0471(11) 0.9796(12) 0.3876(9) 0.048(4) Uani 1 1 d . . .
C11 C 0.0308(13) 1.0287(11) 0.3584(11) 0.066(5) Uani 1 1 d . . .
H11A H 0.0440 1.0814 0.3803 0.080 Uiso 1 1 calc R . .
C12 C 0.0881(13) 1.0028(14) 0.2994(12) 0.076(6) Uani 1 1 d . . .
H12A H 0.1410 1.0371 0.2818 0.091 Uiso 1 1 calc R . .
C13 C 0.0695(14) 0.9275(14) 0.2653(9) 0.072(6) Uani 1 1 d . . .
H13A H 0.1088 0.9098 0.2240 0.087 Uiso 1 1 calc R . .
C14 C -0.0072(12) 0.8778(10) 0.2921(9) 0.053(4) Uani 1 1 d . . .
H14A H -0.0211 0.8256 0.2694 0.063 Uiso 1 1 calc R . .
C15 C -0.0636(10) 0.9053(10) 0.3525(9) 0.045(4) Uani 1 1 d . . .
H15A H -0.1162 0.8708 0.3701 0.054 Uiso 1 1 calc R . .
C16 C 0.0007(10) 0.8600(9) 0.8020(8) 0.052(4) Uani 1 1 d . . .
H16A H 0.0142 0.8371 0.8524 0.062 Uiso 1 1 calc R . .
H16B H 0.0080 0.9213 0.8047 0.062 Uiso 1 1 calc R . .
C17 C 0.0753(9) 0.8261(8) 0.7483(8) 0.039(4) Uani 1 1 d . . .
H17A H 0.0699 0.7640 0.7491 0.047 Uiso 1 1 calc R . .
C18 C 0.1828(10) 0.8489(10) 0.7636(8) 0.054(4) Uani 1 1 d . . .
H18A H 0.2229 0.8345 0.7189 0.065 Uiso 1 1 calc R . .
H18B H 0.1868 0.9100 0.7703 0.065 Uiso 1 1 calc R . .
C19 C 0.2296(10) 0.8083(10) 0.8301(9) 0.050(4) Uani 1 1 d . . .
C20 C 0.2240(12) 0.8397(12) 0.9020(10) 0.074(5) Uani 1 1 d . . .
H20A H 0.1855 0.8884 0.9109 0.089 Uiso 1 1 calc R . .
C21 C 0.2719(14) 0.8030(15) 0.9601(11) 0.091(6) Uani 1 1 d . . .
H21A H 0.2669 0.8273 1.0084 0.109 Uiso 1 1 calc R . .
C22 C 0.3272(14) 0.7322(14) 0.9512(13) 0.094(7) Uani 1 1 d . . .
H22A H 0.3604 0.7068 0.9923 0.113 Uiso 1 1 calc R . .
C23 C 0.3329(12) 0.6990(10) 0.8800(13) 0.072(5) Uani 1 1 d . . .
H23 H 0.3715 0.6502 0.8717 0.087 Uiso 1 1 calc R . .
C24 C 0.2841(11) 0.7351(10) 0.8215(10) 0.060(5) Uani 1 1 d . . .
H24A H 0.2873 0.7096 0.7736 0.072 Uiso 1 1 calc R . .
C25 C -0.2780(9) 0.7354(7) 0.6551(8) 0.039(4) Uani 1 1 d . . .
H25A H -0.3468 0.7240 0.6375 0.047 Uiso 1 1 calc R . .
H25B H -0.2710 0.7130 0.7065 0.047 Uiso 1 1 calc R . .
C26 C -0.2028(9) 0.6938(8) 0.6034(8) 0.037(4) Uani 1 1 d . . .
H26A H -0.2128 0.7162 0.5518 0.044 Uiso 1 1 calc R . .
C27 C -0.2172(10) 0.6002(8) 0.6011(8) 0.043(4) Uani 1 1 d . . .
H27A H -0.2007 0.5770 0.6509 0.052 Uiso 1 1 calc R . .
H27B H -0.2886 0.5883 0.5914 0.052 Uiso 1 1 calc R . .
C28 C -0.1569(11) 0.5571(9) 0.5446(9) 0.040(4) Uiso 1 1 d . . .
C29 C -0.1966(11) 0.5388(9) 0.4740(10) 0.060(5) Uani 1 1 d . . .
H29A H -0.2634 0.5546 0.4630 0.073 Uiso 1 1 calc R . .
C30 C -0.1430(14) 0.4995(12) 0.4216(11) 0.092(7) Uani 1 1 d . . .
H30A H -0.1723 0.4879 0.3744 0.111 Uiso 1 1 calc R . .
C31 C -0.0466(14) 0.4760(11) 0.4351(12) 0.076(6) Uani 1 1 d . . .
H31A H -0.0097 0.4463 0.3985 0.092 Uiso 1 1 calc R . .
C32 C -0.0050(12) 0.4957(9) 0.5012(12) 0.064(5) Uani 1 1 d . . .
H32A H 0.0630 0.4822 0.5103 0.077 Uiso 1 1 calc R . .
C33 C -0.0596(11) 0.5350(8) 0.5555(9) 0.045(4) Uani 1 1 d . . .
H33A H -0.0288 0.5472 0.6021 0.054 Uiso 1 1 calc R . .

loop_
_atom_site_aniso_label
_atom_site_aniso_U_11
_atom_site_aniso_U_22
_atom_site_aniso_U_33
_atom_site_aniso_U_23
_atom_site_aniso_U_13
_atom_site_aniso_U_12
Cu 0.0380(9) 0.0306(9) 0.0408(10) -0.0044(10) -0.0017(10) 0.0027(9)
Cl1 0.060(3) 0.039(2) 0.049(3) -0.008(2) -0.001(3) 0.006(2)
Cl2 0.049(3) 0.062(3) 0.058(3) 0.007(3) 0.016(3) 0.008(2)
O1 0.100(11) 0.190(15) 0.074(10) -0.022(10) -0.032(8) 0.056(10)
O2 0.148(13) 0.111(11) 0.196(17) 0.032(13) 0.051(12) -0.030(11)
O3 0.095(9) 0.062(7) 0.160(13) -0.054(9) -0.026(10) 0.013(8)
O4 0.085(9) 0.091(8) 0.105(10) -0.043(8) 0.006(7) 0.048(8)
O5 0.071(8) 0.111(10) 0.090(10) -0.010(8) 0.008(7) -0.020(8)
O6 0.068(8) 0.071(8) 0.083(8) -0.016(7) 0.022(7) 0.009(6)
O7 0.087(8) 0.110(8) 0.081(9) 0.032(8) 0.012(8) 0.056(9)
O8 0.088(8) 0.071(7) 0.058(7) -0.002(7) 0.024(7) 0.003(7)
N1 0.056(8) 0.031(6) 0.021(7) 0.004(6) -0.011(7) -0.002(5)
N2 0.043(7) 0.037(6) 0.049(7) -0.006(6) -0.012(7) -0.013(7)
N3 0.031(6) 0.026(7) 0.039(7) -0.013(6) -0.011(6) 0.002(5)
N4 0.047(8) 0.034(7) 0.039(7) 0.006(6) -0.002(6) -0.002(6)
N5 0.057(7) 0.041(7) 0.034(8) 0.002(7) -0.008(6) -0.010(6)
N6 0.033(6) 0.022(5) 0.038(7) 0.007(5) -0.004(6) 0.006(6)
C1 0.055(11) 0.031(9) 0.042(11) -0.008(9) 0.007(9) 0.017(8)
C2 0.066(11) 0.043(10) 0.035(10) -0.011(9) -0.005(9) 0.013(8)
C3 0.055(11) 0.050(10) 0.035(10) 0.003(8) 0.014(8) 0.016(9)
C4 0.056(11) 0.045(9) 0.044(11) 0.006(10) 0.012(8) -0.007(9)
C5 0.052(10) 0.049(11) 0.048(11) -0.009(9) 0.021(9) 0.013(8)
C6 0.033(10) 0.059(11) 0.054(11) -0.005(9) 0.010(8) 0.018(8)
C7 0.044(11) 0.023(8) 0.064(13) -0.005(9) -0.021(9) -0.004(7)
C8 0.052(11) 0.042(10) 0.037(10) 0.005(9) -0.001(8) -0.007(8)
C9 0.058(10) 0.047(9) 0.035(9) 0.023(8) -0.009(10) -0.019(9)
C10 0.029(10) 0.068(12) 0.045(12) 0.030(11) -0.005(9) 0.013(10)
C11 0.048(12) 0.080(12) 0.072(15) 0.022(13) -0.012(11) 0.007(11)
C12 0.040(12) 0.104(17) 0.084(16) 0.040(14) 0.004(12) 0.015(12)
C13 0.082(17) 0.107(16) 0.027(11) 0.032(13) 0.008(10) 0.044(13)
C14 0.064(12) 0.064(12) 0.030(11) 0.019(10) -0.005(9) 0.021(10)
C15 0.054(11) 0.059(11) 0.021(9) 0.019(10) 0.004(9) 0.000(8)
C16 0.052(12) 0.051(10) 0.052(11) 0.008(10) -0.015(9) 0.005(9)
C17 0.040(11) 0.030(9) 0.047(10) 0.002(8) -0.019(8) -0.013(7)
C18 0.056(11) 0.051(9) 0.056(11) 0.011(10) -0.006(9) -0.010(9)
C19 0.039(9) 0.067(11) 0.044(12) -0.002(11) -0.017(9) -0.003(9)
C20 0.076(13) 0.081(13) 0.065(14) -0.025(14) -0.034(11) 0.015(11)
C21 0.082(15) 0.133(19) 0.058(15) -0.011(14) -0.031(12) 0.015(14)
C22 0.079(15) 0.106(18) 0.097(19) 0.037(16) -0.033(14) 0.017(14)
C23 0.066(12) 0.053(11) 0.098(16) -0.004(13) -0.035(13) 0.010(10)
C24 0.040(10) 0.072(12) 0.069(14) -0.029(11) -0.012(10) 0.014(9)
C25 0.050(9) 0.035(8) 0.033(9) -0.015(9) 0.020(8) -0.004(7)
C26 0.040(10) 0.036(9) 0.034(9) -0.012(8) -0.008(8) -0.010(7)
C27 0.053(10) 0.031(10) 0.045(11) -0.006(9) -0.004(8) 0.000(8)
C29 0.039(10) 0.063(11) 0.079(14) -0.021(11) -0.007(10) 0.023(9)
C30 0.060(16) 0.130(18) 0.087(16) -0.057(14) 0.005(12) 0.030(12)
C31 0.053(14) 0.077(13) 0.099(17) -0.049(13) 0.011(13) 0.014(11)
C32 0.056(13) 0.036(11) 0.102(17) -0.004(11) -0.013(13) -0.013(9)
C33 0.064(12) 0.026(8) 0.046(11) -0.012(9) -0.007(9) 0.011(8)

loop_
_atom_type_symbol
_atom_type_description
_atom_type_scat_dispersion_real
_atom_type_scat_dispersion_imag
_atom_type_scat_source
C C 0.0033 0.0016 'International Tables Vol C Tables 4.2.6.8 and 6.1.1.4'
H H 0.0000 0.0000 'International Tables Vol C Tables 4.2.6.8 and 6.1.1.4'
N N 0.0061 0.0033 'International Tables Vol C Tables 4.2.6.8 and 6.1.1.4'
O O 0.0106 0.0060 'International Tables Vol C Tables 4.2.6.8 and 6.1.1.4'
Cl Cl 0.1484 0.1585 'International Tables Vol C Tables 4.2.6.8 and 6.1.1.4'
Cu Cu 0.3201 1.2651 'International Tables Vol C Tables 4.2.6.8 and 6.1.1.4'

loop_
_geom_angle_atom_site_label_1
_geom_angle_atom_site_label_2
_geom_angle_atom_site_label_3
_geom_angle
_geom_angle_site_symmetry_1
_geom_angle_site_symmetry_3
_geom_angle_publ_flag
N3 Cu N5 169.9(4) . . ?
N3 Cu N6 83.6(4) . . ?
N5 Cu N6 93.3(4) . . ?
N3 Cu N1 89.6(4) . . ?
N5 Cu N1 95.0(4) . . ?
N6 Cu N1 168.0(4) . . ?
N3 Cu N2 91.7(4) . . ?
N5 Cu N2 79.3(4) . . ?
N6 Cu N2 99.8(4) . . ?
N1 Cu N2 90.2(4) . . ?
N3 Cu N4 98.4(4) . . ?
N5 Cu N4 91.3(4) . . ?
N6 Cu N4 91.4(3) . . ?
N1 Cu N4 79.8(4) . . ?
N2 Cu N4 165.7(4) . . ?
O3 Cl1 O1 110.0(9) . . ?
O3 Cl1 O4 113.2(8) . . ?
O1 Cl1 O4 111.4(8) . . ?
O3 Cl1 O2 105.4(9) . . ?
O1 Cl1 O2 106.2(10) . . ?
O4 Cl1 O2 110.3(8) . . ?
O6 Cl2 O7 107.9(7) . . ?
O6 Cl2 O5 109.8(7) . . ?
O7 Cl2 O5 109.5(8) . . ?
O6 Cl2 O8 113.0(6) . . ?
O7 Cl2 O8 108.0(7) . . ?
O5 Cl2 O8 108.7(7) . . ?
C7 N1 C1 113.3(10) . . ?
C7 N1 Cu 110.0(8) . . ?
C1 N1 Cu 116.6(8) . . ?
C16 N2 C3 117.7(11) . . ?
C16 N2 Cu 106.6(8) . . ?
C3 N2 Cu 111.4(8) . . ?
C25 N3 C5 112.2(10) . . ?
C25 N3 Cu 109.1(7) . . ?
C5 N3 Cu 115.6(8) . . ?
C8 N4 Cu 107.0(7) . . ?
C17 N5 Cu 112.6(7) . . ?
C26 N6 Cu 107.3(7) . . ?
C2 C1 N1 110.0(11) . . ?
C2 C1 C6 109.0(12) . . ?
N1 C1 C6 112.1(11) . . ?
C1 C2 C3 118.3(12) . . ?
N2 C3 C4 109.4(11) . . ?
N2 C3 C2 111.3(11) . . ?
C4 C3 C2 110.8(12) . . ?
C3 C4 C5 115.1(12) . . ?
N3 C5 C4 115.0(11) . . ?
N3 C5 C6 108.8(11) . . ?
C4 C5 C6 110.1(12) . . ?
C1 C6 C5 112.9(11) . . ?
N1 C7 C8 115.0(11) . . ?
N4 C8 C7 107.0(11) . . ?
N4 C8 C9 115.4(11) . . ?
C7 C8 C9 108.2(12) . . ?
C10 C9 C8 113.0(12) . . ?
C15 C10 C11 116.0(15) . . ?
C15 C10 C9 125.2(15) . . ?
C11 C10 C9 118.8(17) . . ?
C12 C11 C10 122.1(17) . . ?
C11 C12 C13 120.4(18) . . ?
C12 C13 C14 119.1(16) . . ?
C13 C14 C15 119.3(16) . . ?
C10 C15 C14 123.2(15) . . ?
N2 C16 C17 112.2(12) . . ?
N5 C17 C16 106.8(11) . . ?
N5 C17 C18 110.3(11) . . ?
C16 C17 C18 115.7(12) . . ?
C19 C18 C17 116.0(12) . . ?
C20 C19 C24 116.1(15) . . ?
C20 C19 C18 123.9(16) . . ?
C24 C19 C18 120.0(16) . . ?
C21 C20 C19 121.9(17) . . ?
C20 C21 C22 122(2) . . ?
C21 C22 C23 117.2(18) . . ?
C24 C23 C22 121.1(16) . . ?
C23 C24 C19 121.7(15) . . ?
N3 C25 C26 108.6(10) . . ?
N6 C26 C27 113.5(11) . . ?
N6 C26 C25 106.7(10) . . ?
C27 C26 C25 111.5(11) . . ?
C28 C27 C26 114.6(12) . . ?
C33 C28 C29 115.8(15) . . ?
C33 C28 C27 123.4(16) . . ?
C29 C28 C27 120.7(14) . . ?
C30 C29 C28 121.8(15) . . ?
C29 C30 C31 120.9(19) . . ?
C32 C31 C30 118.9(18) . . ?
C31 C32 C33 120.6(16) . . ?
C28 C33 C32 121.9(16) . . ?

loop_
_geom_bond_atom_site_label_1
_geom_bond_atom_site_label_2
_geom_bond_distance
_geom_bond_site_symmetry_2
_geom_bond_publ_flag
Cu N3 2.057(9) . ?
Cu N5 2.075(10) . ?
Cu N6 2.078(8) . ?
Cu N1 2.107(9) . ?
Cu N2 2.245(9) . ?
Cu N4 2.331(9) . ?
Cl1 O3 1.373(10) . ?
Cl1 O1 1.376(11) . ?
Cl1 O4 1.403(10) . ?
Cl1 O2 1.405(14) . ?
Cl2 O6 1.419(10) . ?
Cl2 O7 1.433(10) . ?
Cl2 O5 1.434(11) . ?
Cl2 O8 1.440(9) . ?
N1 C7 1.457(15) . ?
N1 C1 1.480(15) . ?
N2 C16 1.456(15) . ?
N2 C3 1.498(15) . ?
N3 C25 1.470(13) . ?
N3 C5 1.500(15) . ?
N4 C8 1.481(15) . ?
N5 C17 1.480(15) . ?
N6 C26 1.508(15) . ?
C1 C2 1.479(18) . ?
C1 C6 1.538(17) . ?
C2 C3 1.535(17) . ?
C3 C4 1.505(17) . ?
C4 C5 1.514(18) . ?
C5 C6 1.557(18) . ?
C7 C8 1.524(17) . ?
C8 C9 1.529(16) . ?
C9 C10 1.489(18) . ?
C10 C15 1.365(19) . ?
C10 C11 1.41(2) . ?
C11 C12 1.37(2) . ?
C12 C13 1.38(2) . ?
C13 C14 1.39(2) . ?
C14 C15 1.390(18) . ?
C16 C17 1.489(17) . ?
C17 C18 1.511(17) . ?
C18 C19 1.493(18) . ?
C19 C20 1.38(2) . ?
C19 C24 1.392(19) . ?
C20 C21 1.36(2) . ?
C21 C22 1.37(2) . ?
C22 C23 1.38(2) . ?
C23 C24 1.36(2) . ?
C25 C26 1.522(16) . ?
C26 C27 1.516(16) . ?
C27 C28 1.466(18) . ?
C28 C33 1.365(17) . ?
C28 C29 1.401(19) . ?
C29 C30 1.338(19) . ?
C30 C31 1.37(2) . ?
C31 C32 1.34(2) . ?
C32 C33 1.37(2) . ?

loop_
_geom_torsion_atom_site_label_1
_geom_torsion_atom_site_label_2
_geom_torsion_atom_site_label_3
_geom_torsion_atom_site_label_4
_geom_torsion
_geom_torsion_site_symmetry_1
_geom_torsion_site_symmetry_2
_geom_torsion_site_symmetry_3
_geom_torsion_site_symmetry_4
_geom_torsion_publ_flag
C1 C2 C3 C4 -47.7(17) . . . . ?
C2 C3 C4 C5 47.2(16) . . . . ?
C3 C4 C5 C6 -52.1(16) . . . . ?
C4 C5 C6 C1 54.9(15) . . . . ?
C5 C6 C1 C2 -53.2(15) . . . . ?
C6 C1 C2 C3 50.5(16) . . . . ?
